data_7248197
loop_
_publ_author_name
'Ravi, Sasikala'
'Karthikeyan, Subramanian'
'Pannipara, Mehboobali'
'Al-Sehemi, Abdullah G.'
'Moon, Dohyun'
'Anthony, Savarimuthu Philip'

_publ_section_title
;
 Halogen atom substitution effect on the carbazole fluorescence properties
 and supramolecular interactions in the solid-state
;
_journal_issue 12
_journal_name_full CrystEngComm
_journal_page_first 1773
_journal_page_last 1778
_journal_paper_doi 10.1039/D4CE00053F
_journal_volume 26
_journal_year 2024
_chemical_formula_moiety 'C12 H7 I2 N'
_chemical_formula_sum 'C12 H7 I2 N'
_chemical_formula_weight 418.99
_chemical_name_systematic 3,6-diiodo-9H-carbazole
_space_group_crystal_system monoclinic
_space_group_IT_number 4
_space_group_name_Hall 'P 2yb'
_space_group_name_H-M_alt 'P 1 21 1'
_atom_sites_solution_hydrogens geom
_audit_creation_method SHELXL-2019/3
_audit_update_record
;
2024-01-08 deposited with the CCDC.	2024-02-20 downloaded from the CCDC.
;
_cell_angle_alpha 90
_cell_angle_beta 93.14(3)
_cell_angle_gamma 90
_cell_formula_units_Z 2
_cell_length_a 4.1760(8)
_cell_length_b 11.111(2)
_cell_length_c 12.236(3)
_cell_measurement_reflns_used 27756
_cell_measurement_temperature 220(2)
_cell_measurement_theta_max 33.548
_cell_measurement_theta_min 0.361
_cell_volume 566.9(2)
_computing_cell_refinement '<i>HKL3000sm</i>(Otwinowski & Minor, 1997)'
_computing_data_collection '<i>PAL BL2D-SMDC Program</i>(Shin et.al, 2016)'
_computing_data_reduction '<i>HKL3000sm</i>(Otwinowski & Minor, 1997)'
_computing_molecular_graphics '<i>DIAMOND 4</i>(Putx&Brandenburg, 2014)'
_computing_publication_material '<i>publCIF</i>(Westrip, 2010)'
_computing_structure_refinement '<i>SHELXL-2018</i>(Sheldrick, 2018)'
_computing_structure_solution '<i>SHELXT-2018</i>(Sheldrick, 2018)'
_diffrn_ambient_temperature 220(2)
_diffrn_measured_fraction_theta_full 0.988
_diffrn_measured_fraction_theta_max 0.989
_diffrn_measurement_device_type 'Rayonix MX225HS CCD area detector'
_diffrn_measurement_method 'omega scan'
_diffrn_radiation_type synchrotron
_diffrn_radiation_wavelength 0.630
_diffrn_reflns_av_R_equivalents 0.1215
_diffrn_reflns_av_unetI/netI 0.1006
_diffrn_reflns_Laue_measured_fraction_full 0.988
_diffrn_reflns_Laue_measured_fraction_max 0.989
_diffrn_reflns_limit_h_max 5
_diffrn_reflns_limit_h_min -5
_diffrn_reflns_limit_k_max 14
_diffrn_reflns_limit_k_min -14
_diffrn_reflns_limit_l_max 16
_diffrn_reflns_limit_l_min -16
_diffrn_reflns_number 5095
_diffrn_reflns_point_group_measured_fraction_full 0.964
_diffrn_reflns_point_group_measured_fraction_max 0.971
_diffrn_reflns_theta_full 22.210
_diffrn_reflns_theta_max 24.997
_diffrn_reflns_theta_min 2.196
_diffrn_source 'PLSII 2D bending magnet'
_exptl_absorpt_coefficient_mu 3.931
_exptl_absorpt_correction_T_max 1.000
_exptl_absorpt_correction_T_min 0.632
_exptl_absorpt_correction_type empirical
_exptl_absorpt_process_details '<i>HKL3000sm Scalepack</i>(Otwinowski et.al,2003)'
_exptl_crystal_colour colorless
_exptl_crystal_density_diffrn 2.455
_exptl_crystal_description plate
_exptl_crystal_F_000 384
_exptl_crystal_size_max 0.025
_exptl_crystal_size_mid 0.021
_exptl_crystal_size_min 0.008
_refine_diff_density_max 2.215
_refine_diff_density_min -1.752
_refine_diff_density_rms 0.391
_refine_ls_abs_structure_details
;
 Flack x determined using 1088 quotients [(I+)-(I-)]/[(I+)+(I-)]
 (Parsons, Flack and Wagner, Acta Cryst. B69 (2013) 249-259).
;
_refine_ls_abs_structure_Flack 0.05(4)
_refine_ls_extinction_method none
_refine_ls_goodness_of_fit_ref 1.144
_refine_ls_hydrogen_treatment constr
_refine_ls_matrix_type full
_refine_ls_number_parameters 136
_refine_ls_number_reflns 2792
_refine_ls_number_restraints 1
_refine_ls_restrained_S_all 1.144
_refine_ls_R_factor_all 0.0534
_refine_ls_R_factor_gt 0.0531
_refine_ls_shift/su_max 0.000
_refine_ls_shift/su_mean 0.000
_refine_ls_structure_factor_coef Fsqd
_refine_ls_weighting_details 'w=1/[\s^2^(Fo^2^)+(0.0882P)^2^] where P=(Fo^2^+2Fc^2^)/3'
_refine_ls_weighting_scheme calc
_refine_ls_wR_factor_gt 0.1386
_refine_ls_wR_factor_ref 0.1389
_reflns_Friedel_coverage 0.870
_reflns_Friedel_fraction_full 0.937
_reflns_Friedel_fraction_max 0.952
_reflns_number_gt 2727
_reflns_number_total 2792
_reflns_threshold_expression 'I > 2\s(I)'
_cod_data_source_file d4ce00053f2.cif
_cod_data_source_block SPA870
_cod_depositor_comments 'Adding full bibliography for 7248196--7248198.cif.'
_cod_original_sg_symbol_H-M 'P 21'
_cod_database_code 7248197
_shelx_shelxl_version_number 2019/3
_shelx_space_group_comment
;
The symmetry employed for this shelxl refinement is uniquely defined
by the following loop, which should always be used as a source of
symmetry information in preference to the above space-group names.
They are only intended as comments.
;
_shelx_estimated_absorpt_t_min 0.908
_shelx_estimated_absorpt_t_max 0.969

loop_
_space_group_symop_operation_xyz
'x, y, z'
'-x, y+1/2, -z'

loop_
_atom_site_label
_atom_site_type_symbol
_atom_site_fract_x
_atom_site_fract_y
_atom_site_fract_z
_atom_site_U_iso_or_equiv
_atom_site_adp_type
_atom_site_occupancy
_atom_site_site_symmetry_order
_atom_site_calc_flag
_atom_site_refinement_flags_posn
_atom_site_refinement_flags_adp
_atom_site_refinement_flags_occupancy
_atom_site_disorder_assembly
_atom_site_disorder_group
I1 I 0.47028(15) 0.55220(5) 0.22384(4) 0.0324(2) Uani 1 1 d . . . . .
I2 I 0.52170(16) 0.70886(6) 0.94652(4) 0.0351(2) Uani 1 1 d . . . . .
N1 N 0.004(2) 0.2996(9) 0.6400(7) 0.0325(18) Uani 1 1 d . . . . .
H1 H -0.101527 0.233460 0.650889 0.039 Uiso 1 1 calc R U . . .
C1 C 0.104(2) 0.3807(8) 0.7204(7) 0.0277(17) Uani 1 1 d . . . . .
C2 C 0.055(2) 0.3768(8) 0.8326(8) 0.0290(18) Uani 1 1 d . . . . .
H2 H -0.056565 0.313313 0.864159 0.035 Uiso 1 1 calc R U . . .
C3 C 0.182(2) 0.4735(11) 0.8955(8) 0.032(2) Uani 1 1 d . . . . .
H3 H 0.155402 0.474890 0.971338 0.038 Uiso 1 1 calc R U . . .
C4 C 0.346(2) 0.5674(9) 0.8475(7) 0.0247(15) Uani 1 1 d . . . . .
C5 C 0.396(2) 0.5697(9) 0.7363(7) 0.0293(18) Uani 1 1 d . . . . .
H5 H 0.508752 0.633381 0.705507 0.035 Uiso 1 1 calc R U . . .
C6 C 0.276(2) 0.4759(8) 0.6720(8) 0.0260(17) Uani 1 1 d . . . . .
C7 C 0.268(2) 0.4500(8) 0.5550(8) 0.0260(17) Uani 1 1 d . . . . .
C8 C 0.387(2) 0.5109(9) 0.4661(7) 0.0273(16) Uani 1 1 d . . . . .
H8 H 0.505967 0.582293 0.475584 0.033 Uiso 1 1 calc R U . . .
C9 C 0.321(3) 0.4613(9) 0.3620(8) 0.0281(18) Uani 1 1 d . . . . .
C10 C 0.156(2) 0.3544(9) 0.3463(7) 0.0291(18) Uani 1 1 d . . . . .
H10 H 0.119140 0.323963 0.275029 0.035 Uiso 1 1 calc R U . . .
C11 C 0.043(3) 0.2899(9) 0.4368(8) 0.031(2) Uani 1 1 d . . . . .
H11 H -0.064957 0.216126 0.426720 0.037 Uiso 1 1 calc R U . . .
C12 C 0.096(3) 0.3395(9) 0.5408(8) 0.0299(19) Uani 1 1 d . . . . .

loop_
_atom_site_aniso_label
_atom_site_aniso_U_11
_atom_site_aniso_U_22
_atom_site_aniso_U_33
_atom_site_aniso_U_23
_atom_site_aniso_U_13
_atom_site_aniso_U_12
I1 0.0313(4) 0.0419(4) 0.0243(3) 0.0004(2) 0.0055(2) 0.0002(3)
I2 0.0357(4) 0.0441(4) 0.0256(3) -0.0041(2) 0.0031(2) -0.0077(3)
N1 0.034(5) 0.034(4) 0.029(4) 0.004(3) -0.002(4) 0.000(4)
C1 0.031(4) 0.025(4) 0.026(4) 0.005(3) 0.000(3) 0.001(4)
C2 0.028(4) 0.029(4) 0.031(4) 0.004(4) 0.002(3) 0.000(4)
C3 0.026(4) 0.045(5) 0.025(4) 0.000(4) 0.000(3) 0.000(5)
C4 0.023(4) 0.030(3) 0.021(3) 0.000(3) -0.003(3) 0.003(4)
C5 0.026(4) 0.032(4) 0.031(4) 0.007(4) 0.001(3) -0.002(4)
C6 0.022(4) 0.026(3) 0.030(4) 0.002(3) 0.000(3) -0.006(4)
C7 0.020(4) 0.027(4) 0.031(4) -0.004(3) 0.000(3) 0.001(3)
C8 0.024(4) 0.031(4) 0.026(4) 0.002(3) 0.001(3) -0.004(4)
C9 0.027(4) 0.033(4) 0.024(4) 0.002(3) 0.001(3) 0.003(4)
C10 0.027(4) 0.035(4) 0.025(4) -0.006(3) -0.001(3) 0.002(4)
C11 0.034(5) 0.028(4) 0.031(5) 0.001(3) -0.004(4) -0.004(4)
C12 0.029(4) 0.029(4) 0.032(4) 0.001(3) -0.001(3) 0.001(4)

loop_
_atom_type_symbol
_atom_type_description
_atom_type_scat_dispersion_real
_atom_type_scat_dispersion_imag
_atom_type_scat_source
C C 0.0021 0.0012 'International Tables Vol C Tables 4.2.6.8 and 6.1.1.4'
H H 0.0000 0.0000 'International Tables Vol C Tables 4.2.6.8 and 6.1.1.4'
N N 0.0044 0.0025 'International Tables Vol C Tables 4.2.6.8 and 6.1.1.4'
I I -0.6366 1.4692 'International Tables Vol C Tables 4.2.6.8 and 6.1.1.4'

loop_
_geom_angle_atom_site_label_1
_geom_angle_atom_site_label_2
_geom_angle_atom_site_label_3
_geom_angle
_geom_angle_site_symmetry_1
_geom_angle_site_symmetry_3
_geom_angle_publ_flag
C12 N1 C1 109.3(9) . . ?
C12 N1 H1 125.3 . . ?
C1 N1 H1 125.3 . . ?
N1 C1 C2 128.5(9) . . ?
N1 C1 C6 109.2(8) . . ?
C2 C1 C6 122.3(9) . . ?
C1 C2 C3 116.2(9) . . ?
C1 C2 H2 121.9 . . ?
C3 C2 H2 121.9 . . ?
C4 C3 C2 121.2(9) . . ?
C4 C3 H3 119.4 . . ?
C2 C3 H3 119.4 . . ?
C5 C4 C3 122.1(9) . . ?
C5 C4 I2 119.1(7) . . ?
C3 C4 I2 118.8(6) . . ?
C6 C5 C4 118.2(9) . . ?
C6 C5 H5 120.9 . . ?
C4 C5 H5 120.9 . . ?
C5 C6 C1 119.9(9) . . ?
C5 C6 C7 133.9(8) . . ?
C1 C6 C7 106.1(8) . . ?
C8 C7 C12 121.3(9) . . ?
C8 C7 C6 132.9(9) . . ?
C12 C7 C6 105.8(8) . . ?
C7 C8 C9 117.2(9) . . ?
C7 C8 H8 121.4 . . ?
C9 C8 H8 121.4 . . ?
C10 C9 C8 122.5(9) . . ?
C10 C9 I1 118.0(7) . . ?
C8 C9 I1 119.4(7) . . ?
C9 C10 C11 120.6(9) . . ?
C9 C10 H10 119.7 . . ?
C11 C10 H10 119.7 . . ?
C12 C11 C10 118.0(10) . . ?
C12 C11 H11 121.0 . . ?
C10 C11 H11 121.0 . . ?
N1 C12 C11 130.2(10) . . ?
N1 C12 C7 109.6(9) . . ?
C11 C12 C7 120.3(10) . . ?

loop_
_geom_bond_atom_site_label_1
_geom_bond_atom_site_label_2
_geom_bond_distance
_geom_bond_site_symmetry_2
_geom_bond_publ_flag
I1 C9 2.094(10) . ?
I2 C4 2.094(9) . ?
N1 C12 1.367(14) . ?
N1 C1 1.382(13) . ?
N1 H1 0.8700 . ?
C1 C2 1.400(14) . ?
C1 C6 1.424(12) . ?
C2 C3 1.408(14) . ?
C2 H2 0.9400 . ?
C3 C4 1.395(15) . ?
C3 H3 0.9400 . ?
C4 C5 1.388(12) . ?
C5 C6 1.384(13) . ?
C5 H5 0.9400 . ?
C6 C7 1.459(13) . ?
C7 C8 1.395(13) . ?
C7 C12 1.430(14) . ?
C8 C9 1.401(12) . ?
C8 H8 0.9400 . ?
C9 C10 1.380(14) . ?
C10 C11 1.422(14) . ?
C10 H10 0.9400 . ?
C11 C12 1.393(13) . ?
C11 H11 0.9400 . ?

loop_
_geom_torsion_atom_site_label_1
_geom_torsion_atom_site_label_2
_geom_torsion_atom_site_label_3
_geom_torsion_atom_site_label_4
_geom_torsion
_geom_torsion_site_symmetry_1
_geom_torsion_site_symmetry_2
_geom_torsion_site_symmetry_3
_geom_torsion_site_symmetry_4
_geom_torsion_publ_flag
C12 N1 C1 C2 178.3(10) . . . . ?
C12 N1 C1 C6 -1.5(12) . . . . ?
N1 C1 C2 C3 -179.1(9) . . . . ?
C6 C1 C2 C3 0.6(14) . . . . ?
C1 C2 C3 C4 0.2(14) . . . . ?
C2 C3 C4 C5 -0.9(14) . . . . ?
C2 C3 C4 I2 179.2(8) . . . . ?
C3 C4 C5 C6 0.6(14) . . . . ?
I2 C4 C5 C6 -179.5(7) . . . . ?
C4 C5 C6 C1 0.3(14) . . . . ?
C4 C5 C6 C7 177.0(10) . . . . ?
N1 C1 C6 C5 178.9(9) . . . . ?
C2 C1 C6 C5 -0.9(14) . . . . ?
N1 C1 C6 C7 1.4(10) . . . . ?
C2 C1 C6 C7 -178.4(9) . . . . ?
C5 C6 C7 C8 1.3(18) . . . . ?
C1 C6 C7 C8 178.3(11) . . . . ?
C5 C6 C7 C12 -177.8(10) . . . . ?
C1 C6 C7 C12 -0.8(10) . . . . ?
C12 C7 C8 C9 2.0(14) . . . . ?
C6 C7 C8 C9 -177.0(10) . . . . ?
C7 C8 C9 C10 -2.4(15) . . . . ?
C7 C8 C9 I1 176.9(7) . . . . ?
C8 C9 C10 C11 0.6(15) . . . . ?
I1 C9 C10 C11 -178.6(8) . . . . ?
C9 C10 C11 C12 1.5(15) . . . . ?
C1 N1 C12 C11 -178.4(10) . . . . ?
C1 N1 C12 C7 1.0(12) . . . . ?
C10 C11 C12 N1 177.4(10) . . . . ?
C10 C11 C12 C7 -1.9(15) . . . . ?
C8 C7 C12 N1 -179.3(9) . . . . ?
C6 C7 C12 N1 -0.1(11) . . . . ?
C8 C7 C12 C11 0.1(14) . . . . ?
C6 C7 C12 C11 179.3(9) . . . . ?
